data_4341839
loop_
_publ_author_name
'Schmidt, Anna-Corina'
'Heinemann, Frank W.'
'Maron, Laurent'
'Meyer, Karsten'

_publ_section_title
;
 A Series of Uranium (IV, V, VI) Tritylimido Complexes, Their Molecular
 and Electronic Structures and Reactivity with CO2.
;
_journal_name_full 'Inorganic chemistry'
_journal_page_first 141126065822007
_journal_paper_doi 10.1021/ic5023517
_journal_year 2014
_chemical_formula_moiety 'C65 H82 N4 O5 U, 5.5(C6 H6)'
_chemical_formula_sum 'C98 H115 N4 O5 U'
_chemical_formula_weight 1666.96
_space_group_crystal_system triclinic
_space_group_IT_number 2
_space_group_name_Hall '-P 1'
_space_group_name_H-M_alt 'P -1'
_symmetry_space_group_name_Hall '-P 1'
_symmetry_space_group_name_H-M 'P -1'
_atom_sites_solution_hydrogens mixed
_audit_creation_method SHELXL-2014/6
_cell_angle_alpha 75.130(3)
_cell_angle_beta 76.363(3)
_cell_angle_gamma 78.222(3)
_cell_formula_units_Z 2
_cell_length_a 14.5822(18)
_cell_length_b 15.4795(19)
_cell_length_c 20.177(2)
_cell_measurement_reflns_used 9116
_cell_measurement_temperature 100(2)
_cell_measurement_theta_max 25.12
_cell_measurement_theta_min 2.39
_cell_volume 4227.5(9)
_computing_cell_refinement 'Bruker SAINT'
_computing_data_collection 'Bruker APEX2'
_computing_data_reduction 'Bruker SAINT'
_computing_molecular_graphics 'SHELXTL 6.12 (Bruker AXS, 2002)'
_computing_publication_material 'SHELXTL 6.12 (Bruker AXS, 2002)'
_computing_structure_refinement 'SHELXL-2014/6 (Sheldrick, 2014)'
_computing_structure_solution 'SHELXTL 6.12 (Bruker AXS, 2002)'
_diffrn_ambient_temperature 100(2)
_diffrn_detector_area_resol_mean 83.33
_diffrn_measured_fraction_theta_full 1.000
_diffrn_measured_fraction_theta_max 1.000
_diffrn_measurement_device_type 'Bruker Kappa APEX II CCD area detector'
_diffrn_measurement_method 'phi and omega scans'
_diffrn_radiation_monochromator 'Quazar focussing montel optics'
_diffrn_radiation_source 'ImuS micro-focus tube'
_diffrn_radiation_type MoK\a
_diffrn_radiation_wavelength 0.71073
_diffrn_reflns_av_R_equivalents 0.0709
_diffrn_reflns_av_unetI/netI 0.0489
_diffrn_reflns_Laue_measured_fraction_full 1.000
_diffrn_reflns_Laue_measured_fraction_max 1.000
_diffrn_reflns_limit_h_max 17
_diffrn_reflns_limit_h_min -17
_diffrn_reflns_limit_k_max 19
_diffrn_reflns_limit_k_min -19
_diffrn_reflns_limit_l_max 24
_diffrn_reflns_limit_l_min -24
_diffrn_reflns_number 124083
_diffrn_reflns_point_group_measured_fraction_full 1.000
_diffrn_reflns_point_group_measured_fraction_max 1.000
_diffrn_reflns_theta_full 25.242
_diffrn_reflns_theta_max 26.000
_diffrn_reflns_theta_min 1.064
_exptl_absorpt_coefficient_mu 1.975
_exptl_absorpt_correction_T_max 0.746
_exptl_absorpt_correction_T_min 0.622
_exptl_absorpt_correction_type multi-scan
_exptl_absorpt_process_details 'SADABS, Bruker-AXS, 2009'
_exptl_crystal_colour green
_exptl_crystal_density_diffrn 1.310
_exptl_crystal_description block
_exptl_crystal_F_000 1726
_exptl_crystal_size_max 0.300
_exptl_crystal_size_mid 0.210
_exptl_crystal_size_min 0.160
_refine_diff_density_max 4.041
_refine_diff_density_min -2.139
_refine_diff_density_rms 0.140
_refine_ls_extinction_method none
_refine_ls_goodness_of_fit_ref 1.167
_refine_ls_hydrogen_treatment mixed
_refine_ls_matrix_type full
_refine_ls_number_parameters 988
_refine_ls_number_reflns 16594
_refine_ls_number_restraints 0
_refine_ls_restrained_S_all 1.167
_refine_ls_R_factor_all 0.0718
_refine_ls_R_factor_gt 0.0537
_refine_ls_shift/su_max 0.001
_refine_ls_shift/su_mean 0.000
_refine_ls_structure_factor_coef Fsqd
_refine_ls_weighting_details 'w=1/[\s^2^(Fo^2^)+(0.0424P)^2^+30.6928P] where P=(Fo^2^+2Fc^2^)/3'
_refine_ls_weighting_scheme calc
_refine_ls_wR_factor_gt 0.1308
_refine_ls_wR_factor_ref 0.1422
_reflns_Friedel_coverage 0.000
_reflns_number_gt 13970
_reflns_number_total 16594
_reflns_threshold_expression 'I > 2\s(I)'
_cod_data_source_file ic5023517_si_003.cif
_cod_data_source_block acs1423
_cod_original_cell_volume 4227.6(9)
_cod_database_code 4341839
_shelx_space_group_comment
;
The symmetry employed for this shelxl refinement is uniquely defined
by the following loop, which should always be used as a source of
symmetry information in preference to the above space-group names.
They are only intended as comments.
;
_shelx_estimated_absorpt_t_min 0.589
_shelx_estimated_absorpt_t_max 0.743
_shelxl_version_number 2014/6

loop_
_space_group_symop_operation_xyz
'x, y, z'
'-x, -y, -z'

loop_
_atom_site_label
_atom_site_type_symbol
_atom_site_fract_x
_atom_site_fract_y
_atom_site_fract_z
_atom_site_U_iso_or_equiv
_atom_site_adp_type
_atom_site_occupancy
_atom_site_site_symmetry_order
_atom_site_calc_flag
_atom_site_refinement_flags_posn
_atom_site_refinement_flags_adp
U1 U 0.46644(2) 0.38830(2) 0.24359(2) 0.01951(8) Uani 1 1 d . .
O1 O 0.3153(3) 0.3741(3) 0.2670(2) 0.0210(9) Uani 1 1 d . .
O2 O 0.4770(3) 0.3396(3) 0.1478(2) 0.0212(9) Uani 1 1 d . .
O3 O 0.6178(3) 0.3384(3) 0.2263(2) 0.0235(9) Uani 1 1 d . .
O4 O 0.4701(3) 0.2438(3) 0.3263(2) 0.0194(9) Uani 1 1 d . .
O5 O 0.4878(3) 0.3589(3) 0.3657(2) 0.0181(9) Uani 1 1 d . .
N1 N 0.3610(4) 0.5287(3) 0.2963(3) 0.0192(10) Uani 1 1 d . .
N2 N 0.4301(4) 0.5397(3) 0.1457(3) 0.0197(11) Uani 1 1 d . .
N3 N 0.5648(4) 0.5247(3) 0.2367(3) 0.0217(11) Uani 1 1 d . .
N4 N 0.5146(4) 0.2150(4) 0.4300(3) 0.0204(11) Uani 1 1 d . .
H4 H 0.518(5) 0.163(5) 0.425(4) 0.024 Uiso 1 1 d . U
C1 C 0.3178(5) 0.6027(4) 0.2435(3) 0.0254(14) Uani 1 1 d . .
H1A H 0.3477 0.6572 0.2361 0.030 Uiso 1 1 calc R U
H1B H 0.2488 0.6181 0.2621 0.030 Uiso 1 1 calc R U
C2 C 0.3301(4) 0.5774(4) 0.1729(3) 0.0223(13) Uani 1 1 d . .
H2A H 0.2882 0.5323 0.1781 0.027 Uiso 1 1 calc R U
H2B H 0.3094 0.6319 0.1385 0.027 Uiso 1 1 calc R U
C3 C 0.4969(5) 0.6060(4) 0.1315(3) 0.0243(14) Uani 1 1 d . .
H3A H 0.4636 0.6585 0.1518 0.029 Uiso 1 1 calc R U
H3B H 0.5152 0.6281 0.0804 0.029 Uiso 1 1 calc R U
C4 C 0.5857(4) 0.5671(4) 0.1610(3) 0.0235(13) Uani 1 1 d . .
H4A H 0.6244 0.5212 0.1353 0.028 Uiso 1 1 calc R U
H4B H 0.6241 0.6158 0.1537 0.028 Uiso 1 1 calc R U
C5 C 0.5105(5) 0.5936(4) 0.2768(3) 0.0250(14) Uani 1 1 d . .
H5A H 0.4898 0.6496 0.2437 0.030 Uiso 1 1 calc R U
H5B H 0.5532 0.6083 0.3025 0.030 Uiso 1 1 calc R U
C6 C 0.4239(5) 0.5623(4) 0.3282(3) 0.0255(14) Uani 1 1 d . .
H6A H 0.4453 0.5135 0.3664 0.031 Uiso 1 1 calc R U
H6B H 0.3870 0.6133 0.3490 0.031 Uiso 1 1 calc R U
C7 C 0.2850(5) 0.4928(4) 0.3555(3) 0.0244(14) Uani 1 1 d . .
H7A H 0.3153 0.4394 0.3863 0.029 Uiso 1 1 calc R U
H7B H 0.2580 0.5395 0.3833 0.029 Uiso 1 1 calc R U
C8 C 0.2046(4) 0.4661(4) 0.3347(3) 0.0231(13) Uani 1 1 d . .
C9 C 0.2240(4) 0.4036(4) 0.2925(3) 0.0210(13) Uani 1 1 d . .
C10 C 0.1484(4) 0.3712(4) 0.2788(3) 0.0244(14) Uani 1 1 d . .
C11 C 0.0548(5) 0.4093(5) 0.3042(4) 0.0292(15) Uani 1 1 d . .
H11 H 0.0030 0.3899 0.2937 0.035 Uiso 1 1 calc R U
C12 C 0.0356(5) 0.4733(5) 0.3433(4) 0.0313(16) Uani 1 1 d . .
C13 C 0.1097(5) 0.5007(4) 0.3593(3) 0.0270(14) Uani 1 1 d . .
H13 H 0.0965 0.5438 0.3877 0.032 Uiso 1 1 calc R U
C14 C 0.1645(5) 0.2966(5) 0.2413(4) 0.0307(15) Uani 1 1 d . .
H14A H 0.2286 0.2959 0.2107 0.037 Uiso 1 1 calc R U
H14B H 0.1170 0.3104 0.2107 0.037 Uiso 1 1 calc R U
C15 C 0.1582(5) 0.2009(5) 0.2880(4) 0.0354(17) Uani 1 1 d . .
C16 C 0.2395(6) 0.1725(6) 0.3280(5) 0.055(2) Uani 1 1 d . .
H16A H 0.2327 0.2134 0.3594 0.082 Uiso 1 1 calc R U
H16B H 0.3005 0.1754 0.2950 0.082 Uiso 1 1 calc R U
H16C H 0.2376 0.1105 0.3555 0.082 Uiso 1 1 calc R U
C17 C 0.1673(7) 0.1363(7) 0.2406(6) 0.062(3) Uani 1 1 d . .
H17A H 0.2203 0.1479 0.2010 0.093 Uiso 1 1 calc R U
H17B H 0.1078 0.1456 0.2233 0.093 Uiso 1 1 calc R U
H17C H 0.1795 0.0738 0.2670 0.093 Uiso 1 1 calc R U
C18 C 0.0622(6) 0.1965(6) 0.3394(4) 0.046(2) Uani 1 1 d . .
H18A H 0.0601 0.1345 0.3669 0.069 Uiso 1 1 calc R U
H18B H 0.0100 0.2148 0.3133 0.069 Uiso 1 1 calc R U
H18C H 0.0551 0.2374 0.3708 0.069 Uiso 1 1 calc R U
C19 C -0.0678(5) 0.5130(5) 0.3691(4) 0.0387(18) Uani 1 1 d . .
H19A H -0.1098 0.4971 0.3442 0.058 Uiso 1 1 calc R U
H19B H -0.0736 0.5790 0.3604 0.058 Uiso 1 1 calc R U
H19C H -0.0862 0.4885 0.4194 0.058 Uiso 1 1 calc R U
C20 C 0.4352(4) 0.5176(4) 0.0768(3) 0.0216(13) Uani 1 1 d . .
H20A H 0.5034 0.5000 0.0570 0.026 Uiso 1 1 calc R U
H20B H 0.4118 0.5738 0.0451 0.026 Uiso 1 1 calc R U
C21 C 0.3822(4) 0.4452(4) 0.0749(3) 0.0203(13) Uani 1 1 d . .
C22 C 0.4123(4) 0.3552(4) 0.1064(3) 0.0210(13) Uani 1 1 d . .
C23 C 0.3780(5) 0.2842(4) 0.0937(3) 0.0246(14) Uani 1 1 d . .
C24 C 0.3075(5) 0.3063(5) 0.0529(3) 0.0288(15) Uani 1 1 d . .
H24 H 0.2822 0.2586 0.0452 0.035 Uiso 1 1 calc R U
C25 C 0.2733(5) 0.3939(5) 0.0234(3) 0.0302(15) Uani 1 1 d . .
C26 C 0.3136(4) 0.4630(5) 0.0333(3) 0.0249(14) Uani 1 1 d . .
H26 H 0.2937 0.5237 0.0112 0.030 Uiso 1 1 calc R U
C27 C 0.4179(5) 0.1876(5) 0.1206(3) 0.0306(15) Uani 1 1 d . .
H27A H 0.3653 0.1511 0.1337 0.037 Uiso 1 1 calc R U
H27B H 0.4411 0.1839 0.1638 0.037 Uiso 1 1 calc R U
C28 C 0.5000(5) 0.1442(5) 0.0699(4) 0.0323(16) Uani 1 1 d . .
C29 C 0.5832(5) 0.1982(5) 0.0466(4) 0.0341(16) Uani 1 1 d . .
H29A H 0.6059 0.2017 0.0877 0.051 Uiso 1 1 calc R U
H29B H 0.5618 0.2594 0.0213 0.051 Uiso 1 1 calc R U
H29C H 0.6352 0.1681 0.0158 0.051 Uiso 1 1 calc R U
C30 C 0.4654(6) 0.1396(5) 0.0053(4) 0.0384(18) Uani 1 1 d . .
H30A H 0.5166 0.1069 -0.0243 0.058 Uiso 1 1 calc R U
H30B H 0.4475 0.2010 -0.0211 0.058 Uiso 1 1 calc R U
H30C H 0.4098 0.1079 0.0198 0.058 Uiso 1 1 calc R U
C31 C 0.5328(7) 0.0485(5) 0.1081(4) 0.047(2) Uani 1 1 d . .
H31A H 0.4841 0.0106 0.1136 0.071 Uiso 1 1 calc R U
H31B H 0.5425 0.0497 0.1543 0.071 Uiso 1 1 calc R U
H31C H 0.5929 0.0235 0.0811 0.071 Uiso 1 1 calc R U
C32 C 0.1972(5) 0.4153(6) -0.0207(4) 0.0377(17) Uani 1 1 d . .
H32A H 0.2272 0.4100 -0.0687 0.057 Uiso 1 1 calc R U
H32B H 0.1639 0.4771 -0.0209 0.057 Uiso 1 1 calc R U
H32C H 0.1514 0.3726 -0.0011 0.057 Uiso 1 1 calc R U
C33 C 0.6559(4) 0.4883(4) 0.2630(3) 0.0241(13) Uani 1 1 d . .
H33A H 0.6843 0.5400 0.2653 0.029 Uiso 1 1 calc R U
H33B H 0.6402 0.4523 0.3113 0.029 Uiso 1 1 calc R U
C34 C 0.7293(4) 0.4308(5) 0.2213(3) 0.0258(14) Uani 1 1 d . .
C35 C 0.7087(4) 0.3539(4) 0.2085(3) 0.0203(13) Uani 1 1 d . .
C36 C 0.7811(4) 0.2944(5) 0.1756(3) 0.0248(14) Uani 1 1 d . .
C37 C 0.8727(5) 0.3212(5) 0.1505(3) 0.0299(16) Uani 1 1 d . .
H37 H 0.9220 0.2833 0.1266 0.036 Uiso 1 1 calc R U
C38 C 0.8929(5) 0.4009(5) 0.1597(4) 0.0321(16) Uani 1 1 d . .
C39 C 0.8211(5) 0.4539(5) 0.1959(3) 0.0270(14) Uani 1 1 d . .
H39 H 0.8343 0.5076 0.2038 0.032 Uiso 1 1 calc R U
C40 C 0.7633(5) 0.2067(5) 0.1667(4) 0.0299(15) Uani 1 1 d . .
H40A H 0.8023 0.1955 0.1215 0.036 Uiso 1 1 calc R U
H40B H 0.6955 0.2133 0.1635 0.036 Uiso 1 1 calc R U
C41 C 0.7852(5) 0.1218(5) 0.2248(4) 0.0325(16) Uani 1 1 d . .
C42 C 0.8899(6) 0.1043(7) 0.2299(6) 0.065(3) Uani 1 1 d . .
H42A H 0.9061 0.1568 0.2410 0.097 Uiso 1 1 calc R U
H42B H 0.9294 0.0944 0.1852 0.097 Uiso 1 1 calc R U
H42C H 0.9018 0.0507 0.2669 0.097 Uiso 1 1 calc R U
C43 C 0.7642(7) 0.0416(6) 0.2043(5) 0.052(2) Uani 1 1 d . .
H43A H 0.7717 -0.0123 0.2419 0.077 Uiso 1 1 calc R U
H43B H 0.8086 0.0314 0.1614 0.077 Uiso 1 1 calc R U
H43C H 0.6985 0.0537 0.1965 0.077 Uiso 1 1 calc R U
C44 C 0.7207(7) 0.1310(6) 0.2942(4) 0.050(2) Uani 1 1 d . .
H44A H 0.6540 0.1451 0.2886 0.074 Uiso 1 1 calc R U
H44B H 0.7364 0.1798 0.3103 0.074 Uiso 1 1 calc R U
H44C H 0.7299 0.0741 0.3287 0.074 Uiso 1 1 calc R U
C45 C 0.9888(5) 0.4311(6) 0.1260(4) 0.0409(19) Uani 1 1 d . .
H45A H 0.9822 0.4791 0.0842 0.061 Uiso 1 1 calc R U
H45B H 1.0348 0.3797 0.1128 0.061 Uiso 1 1 calc R U
H45C H 1.0116 0.4540 0.1592 0.061 Uiso 1 1 calc R U
C46 C 0.4904(4) 0.2750(4) 0.3733(3) 0.0185(12) Uani 1 1 d . .
C47 C 0.5345(4) 0.2353(4) 0.4923(3) 0.0207(13) Uani 1 1 d . .
C48 C 0.4572(4) 0.3112(4) 0.5160(3) 0.0193(12) Uani 1 1 d . .
C49 C 0.3623(5) 0.3097(4) 0.5149(3) 0.0255(14) Uani 1 1 d . .
H49 H 0.3468 0.2619 0.5000 0.031 Uiso 1 1 calc R U
C50 C 0.2906(4) 0.3764(5) 0.5352(3) 0.0285(15) Uani 1 1 d . .
H50 H 0.2262 0.3739 0.5346 0.034 Uiso 1 1 calc R U
C51 C 0.3121(5) 0.4469(5) 0.5562(3) 0.0290(15) Uani 1 1 d . .
H51 H 0.2630 0.4935 0.5694 0.035 Uiso 1 1 calc R U
C52 C 0.4057(5) 0.4485(4) 0.5580(3) 0.0272(14) Uani 1 1 d . .
H52 H 0.4212 0.4963 0.5730 0.033 Uiso 1 1 calc R U
C53 C 0.4770(4) 0.3811(4) 0.5381(3) 0.0224(13) Uani 1 1 d . .
H53 H 0.5411 0.3831 0.5397 0.027 Uiso 1 1 calc R U
C54 C 0.5300(5) 0.1451(4) 0.5471(3) 0.0237(13) Uani 1 1 d . .
C55 C 0.4642(5) 0.1350(5) 0.6084(4) 0.0301(15) Uani 1 1 d . .
H55 H 0.4212 0.1862 0.6203 0.036 Uiso 1 1 calc R U
C56 C 0.4598(5) 0.0499(5) 0.6539(4) 0.0360(17) Uani 1 1 d . .
H56 H 0.4127 0.0436 0.6956 0.043 Uiso 1 1 calc R U
C57 C 0.5227(6) -0.0242(5) 0.6385(4) 0.0363(17) Uani 1 1 d . .
H57 H 0.5201 -0.0817 0.6697 0.044 Uiso 1 1 calc R U
C58 C 0.5904(5) -0.0145(5) 0.5770(4) 0.0348(17) Uani 1 1 d . .
H58 H 0.6340 -0.0657 0.5657 0.042 Uiso 1 1 calc R U
C59 C 0.5946(5) 0.0693(4) 0.5323(4) 0.0282(15) Uani 1 1 d . .
H59 H 0.6421 0.0755 0.4909 0.034 Uiso 1 1 calc R U
C60 C 0.6356(4) 0.2600(4) 0.4782(3) 0.0217(13) Uani 1 1 d . .
C61 C 0.6771(5) 0.2550(4) 0.5355(3) 0.0272(14) Uani 1 1 d . .
H61 H 0.6431 0.2368 0.5818 0.033 Uiso 1 1 calc R U
C62 C 0.7689(5) 0.2772(5) 0.5240(4) 0.0326(16) Uani 1 1 d . .
H62 H 0.7968 0.2740 0.5627 0.039 Uiso 1 1 calc R U
C63 C 0.8189(5) 0.3034(5) 0.4575(4) 0.0339(16) Uani 1 1 d . .
H63 H 0.8811 0.3183 0.4503 0.041 Uiso 1 1 calc R U
C64 C 0.7788(5) 0.3081(5) 0.4011(4) 0.0307(15) Uani 1 1 d . .
H64 H 0.8137 0.3255 0.3550 0.037 Uiso 1 1 calc R U
C65 C 0.6869(4) 0.2872(4) 0.4117(3) 0.0240(13) Uani 1 1 d . .
H65 H 0.6593 0.2918 0.3725 0.029 Uiso 1 1 calc R U
C101 C 0.1218(5) 0.6164(6) 0.0982(4) 0.0416(18) Uani 1 1 d . .
H101 H 0.1264 0.5570 0.0917 0.050 Uiso 1 1 calc R U
C102 C 0.0842(5) 0.6353(6) 0.1624(5) 0.046(2) Uani 1 1 d . .
H102 H 0.0649 0.5883 0.2008 0.055 Uiso 1 1 calc R U
C103 C 0.0741(6) 0.7207(7) 0.1720(5) 0.056(2) Uani 1 1 d . .
H103 H 0.0468 0.7336 0.2167 0.067 Uiso 1 1 calc R U
C104 C 0.1041(6) 0.7897(6) 0.1154(5) 0.051(2) Uani 1 1 d . .
H104 H 0.0964 0.8499 0.1214 0.062 Uiso 1 1 calc R U
C105 C 0.1443(6) 0.7699(6) 0.0518(5) 0.050(2) Uani 1 1 d . .
H105 H 0.1662 0.8163 0.0137 0.059 Uiso 1 1 calc R U
C106 C 0.1534(6) 0.6847(5) 0.0422(5) 0.0439(19) Uani 1 1 d . .
H106 H 0.1812 0.6716 -0.0024 0.053 Uiso 1 1 calc R U
C201 C 0.3697(7) 0.8587(6) 0.1936(5) 0.050(2) Uani 1 1 d . .
H201 H 0.4220 0.8503 0.1563 0.060 Uiso 1 1 calc R U
C202 C 0.3800(7) 0.8904(6) 0.2482(5) 0.059(2) Uani 1 1 d . .
H202 H 0.4405 0.9043 0.2482 0.070 Uiso 1 1 calc R U
C203 C 0.3083(8) 0.9026(6) 0.3017(5) 0.057(2) Uani 1 1 d . .
H203 H 0.3178 0.9243 0.3391 0.068 Uiso 1 1 calc R U
C204 C 0.2191(9) 0.8827(6) 0.3014(5) 0.065(3) Uani 1 1 d . .
H204 H 0.1672 0.8925 0.3386 0.078 Uiso 1 1 calc R U
C205 C 0.2054(6) 0.8497(6) 0.2493(5) 0.052(2) Uani 1 1 d . .
H205 H 0.1451 0.8343 0.2506 0.062 Uiso 1 1 calc R U
C206 C 0.2802(6) 0.8387(5) 0.1937(5) 0.047(2) Uani 1 1 d . .
H206 H 0.2708 0.8178 0.1559 0.056 Uiso 1 1 calc R U
C301 C 0.8214(6) 0.7311(6) 0.1492(4) 0.048(2) Uani 1 1 d . .
H301 H 0.8810 0.7144 0.1207 0.057 Uiso 1 1 calc R U
C302 C 0.8099(6) 0.7077(6) 0.2214(5) 0.048(2) Uani 1 1 d . .
H302 H 0.8625 0.6754 0.2423 0.057 Uiso 1 1 calc R U
C303 C 0.7248(7) 0.7301(6) 0.2628(5) 0.048(2) Uani 1 1 d . .
H303 H 0.7178 0.7132 0.3122 0.058 Uiso 1 1 calc R U
C304 C 0.6482(6) 0.7779(5) 0.2324(4) 0.0398(18) Uani 1 1 d . .
H304 H 0.5885 0.7938 0.2611 0.048 Uiso 1 1 calc R U
C305 C 0.6586(6) 0.8028(5) 0.1600(4) 0.0396(18) Uani 1 1 d . .
H305 H 0.6064 0.8360 0.1389 0.047 Uiso 1 1 calc R U
C306 C 0.7455(7) 0.7786(6) 0.1194(5) 0.050(2) Uani 1 1 d . .
H306 H 0.7530 0.7950 0.0699 0.060 Uiso 1 1 calc R U
C401 C 0.0268(7) 0.3027(6) 0.5484(5) 0.053(2) Uani 1 1 d . .
H401 H -0.0196 0.3517 0.5326 0.063 Uiso 1 1 calc R U
C402 C 0.1028(7) 0.2712(6) 0.5012(5) 0.054(2) Uani 1 1 d . .
H402 H 0.1089 0.2974 0.4526 0.065 Uiso 1 1 calc R U
C403 C 0.1700(7) 0.2009(7) 0.5254(6) 0.061(3) Uani 1 1 d . .
H403 H 0.2228 0.1783 0.4934 0.073 Uiso 1 1 calc R U
C404 C 0.1608(8) 0.1632(7) 0.5964(6) 0.067(3) Uani 1 1 d . .
H404 H 0.2071 0.1144 0.6127 0.080 Uiso 1 1 calc R U
C405 C 0.0857(8) 0.1953(7) 0.6432(6) 0.066(3) Uani 1 1 d . .
H405 H 0.0805 0.1709 0.6920 0.079 Uiso 1 1 calc R U
C406 C 0.0179(8) 0.2636(6) 0.6183(5) 0.059(2) Uani 1 1 d . .
H406 H -0.0364 0.2842 0.6502 0.071 Uiso 1 1 calc R U
C501 C 0.8150(10) 0.9921(7) 1.0154(5) 0.072(3) Uani 1 1 d . .
H501 H 0.7893 1.0313 1.0468 0.086 Uiso 1 1 calc R U
C502 C 0.8967(10) 0.9322(10) 1.0234(6) 0.090(4) Uani 1 1 d . .
H502 H 0.9284 0.9308 1.0598 0.108 Uiso 1 1 calc R U
C503 C 0.9335(8) 0.8736(11) 0.9789(6) 0.093(4) Uani 1 1 d . .
H503 H 0.9902 0.8318 0.9841 0.112 Uiso 1 1 calc R U
C504 C 0.8849(7) 0.8778(9) 0.9261(6) 0.077(3) Uani 1 1 d . .
H504 H 0.9076 0.8376 0.8952 0.093 Uiso 1 1 calc R U
C505 C 0.8053(6) 0.9394(7) 0.9190(5) 0.055(2) Uani 1 1 d . .
H505 H 0.7733 0.9430 0.8822 0.066 Uiso 1 1 calc R U
C506 C 0.7708(8) 0.9954(6) 0.9630(5) 0.058(2) Uani 1 1 d . .
H506 H 0.7147 1.0379 0.9571 0.070 Uiso 1 1 calc R U
C601 C 0.0825(10) -0.0590(7) 0.4921(7) 0.091(4) Uani 1 1 d . .
H601 H 0.1402 -0.1002 0.4866 0.109 Uiso 1 1 calc R U
C602 C 0.0732(10) 0.0052(8) 0.5306(7) 0.090(4) Uani 1 1 d . .
H602 H 0.1243 0.0079 0.5514 0.108 Uiso 1 1 calc R U
C603 C -0.0087(9) 0.0644(8) 0.5387(7) 0.078(4) Uani 1 1 d . .
H603 H -0.0157 0.1089 0.5650 0.094 Uiso 1 1 calc R U

loop_
_atom_site_aniso_label
_atom_site_aniso_U_11
_atom_site_aniso_U_22
_atom_site_aniso_U_33
_atom_site_aniso_U_23
_atom_site_aniso_U_13
_atom_site_aniso_U_12
U1 0.01516(11) 0.02771(13) 0.01571(12) -0.00528(8) -0.00255(8) -0.00325(8)
O1 0.0095(19) 0.031(2) 0.022(2) -0.0069(18) -0.0022(16) -0.0014(17)
O2 0.022(2) 0.022(2) 0.021(2) -0.0074(17) -0.0085(17) 0.0010(17)
O3 0.013(2) 0.032(2) 0.031(2) -0.019(2) 0.0001(17) -0.0056(18)
O4 0.020(2) 0.015(2) 0.023(2) -0.0029(17) -0.0067(17) -0.0031(17)
O5 0.019(2) 0.019(2) 0.015(2) -0.0002(16) -0.0062(16) -0.0033(17)
N1 0.021(3) 0.019(3) 0.017(2) -0.005(2) -0.001(2) -0.004(2)
N2 0.021(3) 0.018(3) 0.016(2) 0.000(2) 0.000(2) -0.003(2)
N3 0.023(3) 0.023(3) 0.021(3) -0.006(2) -0.002(2) -0.008(2)
N4 0.023(3) 0.018(3) 0.022(3) -0.006(2) -0.008(2) -0.001(2)
C1 0.026(3) 0.021(3) 0.027(3) -0.007(3) -0.001(3) -0.001(3)
C2 0.019(3) 0.024(3) 0.021(3) -0.006(3) -0.002(2) 0.005(2)
C3 0.032(4) 0.017(3) 0.021(3) -0.001(2) -0.003(3) -0.006(3)
C4 0.024(3) 0.027(3) 0.020(3) -0.004(3) 0.000(2) -0.010(3)
C5 0.028(3) 0.023(3) 0.027(3) -0.007(3) -0.005(3) -0.010(3)
C6 0.030(4) 0.022(3) 0.025(3) -0.008(3) -0.004(3) -0.002(3)
C7 0.027(3) 0.026(3) 0.018(3) -0.008(3) 0.005(3) -0.004(3)
C8 0.020(3) 0.024(3) 0.024(3) -0.002(3) -0.003(3) -0.005(3)
C9 0.014(3) 0.027(3) 0.016(3) -0.002(2) 0.003(2) -0.001(2)
C10 0.018(3) 0.027(3) 0.026(3) 0.000(3) -0.007(3) -0.004(3)
C11 0.018(3) 0.032(4) 0.036(4) -0.001(3) -0.003(3) -0.007(3)
C12 0.019(3) 0.031(4) 0.036(4) -0.001(3) 0.002(3) -0.002(3)
C13 0.024(3) 0.025(3) 0.027(3) -0.005(3) 0.004(3) -0.003(3)
C14 0.022(3) 0.037(4) 0.036(4) -0.011(3) -0.009(3) -0.005(3)
C15 0.021(3) 0.034(4) 0.052(5) -0.012(3) -0.008(3) -0.004(3)
C16 0.051(5) 0.037(5) 0.080(7) -0.002(4) -0.033(5) -0.004(4)
C17 0.045(5) 0.058(6) 0.093(8) -0.044(6) 0.001(5) -0.013(4)
C18 0.039(4) 0.041(5) 0.053(5) -0.006(4) 0.001(4) -0.015(4)
C19 0.017(3) 0.043(4) 0.049(5) -0.010(4) 0.005(3) -0.004(3)
C20 0.022(3) 0.026(3) 0.012(3) -0.003(2) 0.000(2) 0.000(3)
C21 0.017(3) 0.030(3) 0.013(3) -0.005(2) 0.001(2) -0.007(3)
C22 0.026(3) 0.026(3) 0.011(3) -0.004(2) 0.002(2) -0.007(3)
C23 0.029(3) 0.030(4) 0.016(3) -0.006(3) 0.001(3) -0.011(3)
C24 0.025(3) 0.038(4) 0.025(3) -0.009(3) 0.000(3) -0.013(3)
C25 0.020(3) 0.050(5) 0.025(3) -0.014(3) -0.004(3) -0.008(3)
C26 0.022(3) 0.032(4) 0.017(3) -0.004(3) -0.003(2) 0.002(3)
C27 0.044(4) 0.029(4) 0.024(3) -0.004(3) -0.007(3) -0.017(3)
C28 0.047(4) 0.022(3) 0.033(4) -0.010(3) -0.014(3) -0.005(3)
C29 0.035(4) 0.032(4) 0.034(4) -0.005(3) -0.008(3) -0.005(3)
C30 0.052(5) 0.038(4) 0.033(4) -0.016(3) -0.005(3) -0.015(4)
C31 0.067(6) 0.027(4) 0.047(5) -0.008(4) -0.013(4) -0.004(4)
C32 0.025(4) 0.056(5) 0.035(4) -0.011(4) -0.010(3) -0.006(3)
C33 0.023(3) 0.029(3) 0.024(3) -0.007(3) -0.006(3) -0.009(3)
C34 0.021(3) 0.038(4) 0.021(3) -0.003(3) -0.013(3) -0.003(3)
C35 0.009(3) 0.030(3) 0.018(3) -0.002(3) -0.001(2) 0.000(2)
C36 0.015(3) 0.036(4) 0.022(3) -0.006(3) -0.002(2) -0.005(3)
C37 0.017(3) 0.045(4) 0.019(3) -0.001(3) 0.000(3) 0.002(3)
C38 0.022(3) 0.044(4) 0.027(4) 0.000(3) -0.006(3) -0.006(3)
C39 0.023(3) 0.036(4) 0.025(3) -0.003(3) -0.008(3) -0.010(3)
C40 0.017(3) 0.042(4) 0.029(4) -0.015(3) 0.000(3) 0.005(3)
C41 0.023(3) 0.035(4) 0.040(4) -0.012(3) -0.003(3) -0.005(3)
C42 0.037(5) 0.054(6) 0.091(8) 0.012(5) -0.020(5) -0.005(4)
C43 0.064(6) 0.049(5) 0.044(5) -0.018(4) -0.008(4) -0.008(4)
C44 0.064(6) 0.037(5) 0.039(5) -0.007(4) 0.000(4) -0.004(4)
C45 0.025(4) 0.055(5) 0.037(4) 0.003(4) -0.003(3) -0.012(3)
C46 0.007(3) 0.030(3) 0.019(3) -0.010(3) 0.003(2) -0.004(2)
C47 0.023(3) 0.022(3) 0.015(3) -0.003(2) -0.001(2) -0.001(2)
C48 0.017(3) 0.021(3) 0.015(3) -0.001(2) 0.000(2) 0.000(2)
C49 0.027(3) 0.026(3) 0.022(3) -0.003(3) -0.002(3) -0.007(3)
C50 0.013(3) 0.038(4) 0.027(3) -0.005(3) 0.004(3) 0.000(3)
C51 0.028(4) 0.030(4) 0.024(3) -0.007(3) 0.002(3) 0.001(3)
C52 0.030(4) 0.026(3) 0.024(3) -0.005(3) 0.000(3) -0.006(3)
C53 0.020(3) 0.029(3) 0.016(3) -0.005(3) 0.002(2) -0.005(3)
C54 0.028(3) 0.020(3) 0.027(3) -0.004(3) -0.014(3) -0.003(3)
C55 0.030(4) 0.025(4) 0.033(4) -0.007(3) 0.000(3) -0.005(3)
C56 0.041(4) 0.032(4) 0.032(4) 0.005(3) -0.009(3) -0.013(3)
C57 0.053(5) 0.019(3) 0.040(4) 0.003(3) -0.021(4) -0.011(3)
C58 0.043(4) 0.023(4) 0.043(4) -0.008(3) -0.023(4) 0.000(3)
C59 0.031(4) 0.029(4) 0.027(3) -0.007(3) -0.011(3) -0.001(3)
C60 0.018(3) 0.022(3) 0.027(3) -0.010(3) -0.006(2) 0.001(2)
C61 0.029(4) 0.028(4) 0.024(3) -0.004(3) -0.008(3) -0.001(3)
C62 0.028(4) 0.037(4) 0.038(4) -0.009(3) -0.018(3) -0.002(3)
C63 0.022(3) 0.035(4) 0.047(4) -0.007(3) -0.012(3) -0.005(3)
C64 0.021(3) 0.035(4) 0.034(4) -0.008(3) -0.004(3) -0.001(3)
C65 0.021(3) 0.025(3) 0.025(3) -0.009(3) -0.004(3) 0.002(3)
C101 0.031(4) 0.045(5) 0.048(5) -0.008(4) -0.007(3) -0.007(3)
C102 0.030(4) 0.052(5) 0.049(5) -0.001(4) -0.002(4) -0.011(4)
C103 0.040(5) 0.083(7) 0.052(5) -0.025(5) -0.004(4) -0.018(5)
C104 0.050(5) 0.046(5) 0.066(6) -0.016(4) -0.018(5) -0.011(4)
C105 0.050(5) 0.044(5) 0.055(5) -0.002(4) -0.019(4) -0.007(4)
C106 0.037(4) 0.043(5) 0.048(5) -0.005(4) -0.014(4) 0.000(4)
C201 0.053(5) 0.044(5) 0.051(5) -0.007(4) -0.006(4) -0.010(4)
C202 0.063(6) 0.054(6) 0.059(6) -0.001(5) -0.022(5) -0.015(5)
C203 0.093(8) 0.044(5) 0.038(5) 0.001(4) -0.026(5) -0.017(5)
C204 0.091(8) 0.041(5) 0.054(6) -0.005(4) -0.002(5) -0.011(5)
C205 0.045(5) 0.045(5) 0.065(6) -0.003(4) -0.013(4) -0.014(4)
C206 0.061(6) 0.035(4) 0.051(5) -0.004(4) -0.024(4) -0.012(4)
C301 0.038(5) 0.058(5) 0.043(5) -0.009(4) -0.002(4) -0.007(4)
C302 0.049(5) 0.047(5) 0.050(5) -0.006(4) -0.019(4) -0.008(4)
C303 0.059(6) 0.044(5) 0.043(5) -0.005(4) -0.012(4) -0.015(4)
C304 0.049(5) 0.035(4) 0.038(4) -0.016(3) -0.001(4) -0.011(4)
C305 0.040(4) 0.038(4) 0.040(4) -0.006(3) -0.006(3) -0.008(3)
C306 0.058(6) 0.053(5) 0.040(5) -0.004(4) -0.013(4) -0.011(4)
C401 0.052(5) 0.053(5) 0.063(6) -0.025(5) -0.018(5) -0.008(4)
C402 0.053(5) 0.057(6) 0.064(6) -0.028(5) -0.014(5) -0.014(4)
C403 0.047(5) 0.060(6) 0.083(8) -0.033(6) -0.008(5) -0.008(5)
C404 0.067(7) 0.048(6) 0.091(8) -0.013(6) -0.030(6) -0.005(5)
C405 0.077(7) 0.051(6) 0.071(7) -0.013(5) -0.018(6) -0.009(5)
C406 0.070(7) 0.054(6) 0.053(6) -0.018(5) -0.005(5) -0.010(5)
C501 0.119(10) 0.052(6) 0.053(6) -0.004(5) -0.028(6) -0.031(6)
C502 0.097(10) 0.128(12) 0.057(7) -0.002(7) -0.029(7) -0.053(9)
C503 0.049(6) 0.161(13) 0.055(7) -0.003(8) -0.013(5) -0.006(7)
C504 0.036(5) 0.124(10) 0.063(7) -0.031(7) -0.004(5) 0.015(6)
C505 0.045(5) 0.067(6) 0.056(6) -0.021(5) -0.012(4) -0.005(4)
C506 0.091(8) 0.041(5) 0.043(5) -0.009(4) -0.017(5) -0.007(5)
C601 0.089(9) 0.044(6) 0.125(11) -0.038(7) 0.034(8) -0.020(6)
C602 0.111(10) 0.056(7) 0.096(9) -0.024(6) 0.023(8) -0.038(7)
C603 0.073(8) 0.063(7) 0.101(9) -0.049(7) 0.030(7) -0.032(6)

loop_
_atom_type_symbol
_atom_type_description
_atom_type_scat_dispersion_real
_atom_type_scat_dispersion_imag
_atom_type_scat_source
C C 0.0033 0.0016 'International Tables Vol C Tables 4.2.6.8 and 6.1.1.4'
H H 0.0000 0.0000 'International Tables Vol C Tables 4.2.6.8 and 6.1.1.4'
N N 0.0061 0.0033 'International Tables Vol C Tables 4.2.6.8 and 6.1.1.4'
O O 0.0106 0.0060 'International Tables Vol C Tables 4.2.6.8 and 6.1.1.4'
U U -9.6767 9.6646 'International Tables Vol C Tables 4.2.6.8 and 6.1.1.4'

loop_
_geom_angle_atom_site_label_1
_geom_angle_atom_site_label_2
_geom_angle_atom_site_label_3
_geom_angle
_geom_angle_site_symmetry_1
_geom_angle_site_symmetry_3
O3 U1 O1 154.29(16) . .
O3 U1 O2 82.02(15) . .
O1 U1 O2 86.62(15) . .
O3 U1 O4 79.21(15) . .
O1 U1 O4 79.76(15) . .
O2 U1 O4 98.47(14) . .
O3 U1 O5 82.10(15) . .
O1 U1 O5 97.12(14) . .
O2 U1 O5 150.15(14) . .
O4 U1 O5 53.68(13) . .
O3 U1 N1 132.65(15) . .
O1 U1 N1 70.34(15) . .
O2 U1 N1 134.37(15) . .
O4 U1 N1 114.55(14) . .
O5 U1 N1 73.72(14) . .
O3 U1 N2 109.57(16) . .
O1 U1 N2 89.51(15) . .
O2 U1 N2 75.27(15) . .
O4 U1 N2 167.96(14) . .
O5 U1 N2 134.13(14) . .
N1 U1 N2 66.02(15) . .
O3 U1 N3 70.73(16) . .
O1 U1 N3 134.56(16) . .
O2 U1 N3 118.93(15) . .
O4 U1 N3 126.63(14) . .
O5 U1 N3 78.81(14) . .
N1 U1 N3 65.07(15) . .
N2 U1 N3 65.11(15) . .
O3 U1 C46 77.25(16) . .
O1 U1 C46 90.50(15) . .
O2 U1 C46 124.28(16) . .
O4 U1 C46 27.16(15) . .
O5 U1 C46 26.70(15) . .
N1 U1 C46 95.61(16) . .
N2 U1 C46 160.41(16) . .
N3 U1 C46 101.82(16) . .
C9 O1 U1 150.2(4) . .
C22 O2 U1 129.1(4) . .
C35 O3 U1 150.2(4) . .
C46 O4 U1 93.3(3) . .
C46 O5 U1 91.7(3) . .
C6 N1 C1 111.3(5) . .
C6 N1 C7 105.8(5) . .
C1 N1 C7 110.8(5) . .
C6 N1 U1 106.7(4) . .
C1 N1 U1 113.8(3) . .
C7 N1 U1 108.0(3) . .
C2 N2 C3 112.4(5) . .
C2 N2 C20 109.2(5) . .
C3 N2 C20 105.6(4) . .
C2 N2 U1 103.5(3) . .
C3 N2 U1 115.0(4) . .
C20 N2 U1 111.1(3) . .
C4 N3 C5 110.0(5) . .
C4 N3 C33 110.1(5) . .
C5 N3 C33 107.2(5) . .
C4 N3 U1 104.0(3) . .
C5 N3 U1 114.2(3) . .
C33 N3 U1 111.3(4) . .
C46 N4 C47 127.0(5) . .
C46 N4 H4 110(5) . .
C47 N4 H4 123(5) . .
N1 C1 C2 113.2(5) . .
N1 C1 H1A 108.9 . .
C2 C1 H1A 108.9 . .
N1 C1 H1B 108.9 . .
C2 C1 H1B 108.9 . .
H1A C1 H1B 107.8 . .
N2 C2 C1 113.1(5) . .
N2 C2 H2A 109.0 . .
C1 C2 H2A 109.0 . .
N2 C2 H2B 109.0 . .
C1 C2 H2B 109.0 . .
H2A C2 H2B 107.8 . .
N2 C3 C4 113.1(5) . .
N2 C3 H3A 109.0 . .
C4 C3 H3A 109.0 . .
N2 C3 H3B 109.0 . .
C4 C3 H3B 109.0 . .
H3A C3 H3B 107.8 . .
N3 C4 C3 112.7(5) . .
N3 C4 H4A 109.1 . .
C3 C4 H4A 109.1 . .
N3 C4 H4B 109.1 . .
C3 C4 H4B 109.1 . .
H4A C4 H4B 107.8 . .
N3 C5 C6 112.9(5) . .
N3 C5 H5A 109.0 . .
C6 C5 H5A 109.0 . .
N3 C5 H5B 109.0 . .
C6 C5 H5B 109.0 . .
H5A C5 H5B 107.8 . .
N1 C6 C5 113.2(5) . .
N1 C6 H6A 108.9 . .
C5 C6 H6A 108.9 . .
N1 C6 H6B 108.9 . .
C5 C6 H6B 108.9 . .
H6A C6 H6B 107.7 . .
C8 C7 N1 115.4(5) . .
C8 C7 H7A 108.4 . .
N1 C7 H7A 108.4 . .
C8 C7 H7B 108.4 . .
N1 C7 H7B 108.4 . .
H7A C7 H7B 107.5 . .
C9 C8 C13 119.4(6) . .
C9 C8 C7 119.9(5) . .
C13 C8 C7 120.7(6) . .
O1 C9 C8 118.5(6) . .
O1 C9 C10 121.5(6) . .
C8 C9 C10 120.0(6) . .
C11 C10 C9 117.9(6) . .
C11 C10 C14 119.6(6) . .
C9 C10 C14 122.5(6) . .
C12 C11 C10 122.2(6) . .
C12 C11 H11 118.9 . .
C10 C11 H11 118.9 . .
C11 C12 C13 119.3(6) . .
C11 C12 C19 120.0(6) . .
C13 C12 C19 120.7(7) . .
C12 C13 C8 121.1(6) . .
C12 C13 H13 119.5 . .
C8 C13 H13 119.5 . .
C10 C14 C15 115.8(6) . .
C10 C14 H14A 108.3 . .
C15 C14 H14A 108.3 . .
C10 C14 H14B 108.3 . .
C15 C14 H14B 108.3 . .
H14A C14 H14B 107.4 . .
C16 C15 C17 109.5(7) . .
C16 C15 C18 109.9(7) . .
C17 C15 C18 108.2(6) . .
C16 C15 C14 109.5(6) . .
C17 C15 C14 107.8(7) . .
C18 C15 C14 112.0(6) . .
C15 C16 H16A 109.5 . .
C15 C16 H16B 109.5 . .
H16A C16 H16B 109.5 . .
C15 C16 H16C 109.5 . .
H16A C16 H16C 109.5 . .
H16B C16 H16C 109.5 . .
C15 C17 H17A 109.5 . .
C15 C17 H17B 109.5 . .
H17A C17 H17B 109.5 . .
C15 C17 H17C 109.5 . .
H17A C17 H17C 109.5 . .
H17B C17 H17C 109.5 . .
C15 C18 H18A 109.5 . .
C15 C18 H18B 109.5 . .
H18A C18 H18B 109.5 . .
C15 C18 H18C 109.5 . .
H18A C18 H18C 109.5 . .
H18B C18 H18C 109.5 . .
C12 C19 H19A 109.5 . .
C12 C19 H19B 109.5 . .
H19A C19 H19B 109.5 . .
C12 C19 H19C 109.5 . .
H19A C19 H19C 109.5 . .
H19B C19 H19C 109.5 . .
N2 C20 C21 118.5(5) . .
N2 C20 H20A 107.7 . .
C21 C20 H20A 107.7 . .
N2 C20 H20B 107.7 . .
C21 C20 H20B 107.7 . .
H20A C20 H20B 107.1 . .
C26 C21 C22 118.7(6) . .
C26 C21 C20 121.3(6) . .
C22 C21 C20 119.3(5) . .
O2 C22 C23 121.5(6) . .
O2 C22 C21 117.8(5) . .
C23 C22 C21 120.7(6) . .
C22 C23 C24 117.9(6) . .
C22 C23 C27 121.0(6) . .
C24 C23 C27 121.1(6) . .
C25 C24 C23 123.0(6) . .
C25 C24 H24 118.5 . .
C23 C24 H24 118.5 . .
C24 C25 C26 117.6(6) . .
C24 C25 C32 121.6(6) . .
C26 C25 C32 120.7(7) . .
C21 C26 C25 121.8(6) . .
C21 C26 H26 119.1 . .
C25 C26 H26 119.1 . .
C23 C27 C28 115.9(5) . .
C23 C27 H27A 108.3 . .
C28 C27 H27A 108.3 . .
C23 C27 H27B 108.3 . .
C28 C27 H27B 108.3 . .
H27A C27 H27B 107.4 . .
C31 C28 C30 108.9(6) . .
C31 C28 C29 110.0(6) . .
C30 C28 C29 108.8(6) . .
C31 C28 C27 107.5(6) . .
C30 C28 C27 110.6(6) . .
C29 C28 C27 111.0(5) . .
C28 C29 H29A 109.5 . .
C28 C29 H29B 109.5 . .
H29A C29 H29B 109.5 . .
C28 C29 H29C 109.5 . .
H29A C29 H29C 109.5 . .
H29B C29 H29C 109.5 . .
C28 C30 H30A 109.5 . .
C28 C30 H30B 109.5 . .
H30A C30 H30B 109.5 . .
C28 C30 H30C 109.5 . .
H30A C30 H30C 109.5 . .
H30B C30 H30C 109.5 . .
C28 C31 H31A 109.5 . .
C28 C31 H31B 109.5 . .
H31A C31 H31B 109.5 . .
C28 C31 H31C 109.5 . .
H31A C31 H31C 109.5 . .
H31B C31 H31C 109.5 . .
C25 C32 H32A 109.5 . .
C25 C32 H32B 109.5 . .
H32A C32 H32B 109.5 . .
C25 C32 H32C 109.5 . .
H32A C32 H32C 109.5 . .
H32B C32 H32C 109.5 . .
C34 C33 N3 116.2(5) . .
C34 C33 H33A 108.2 . .
N3 C33 H33A 108.2 . .
C34 C33 H33B 108.2 . .
N3 C33 H33B 108.2 . .
H33A C33 H33B 107.4 . .
C35 C34 C39 119.6(6) . .
C35 C34 C33 120.9(6) . .
C39 C34 C33 119.5(6) . .
O3 C35 C34 118.6(5) . .
O3 C35 C36 120.6(6) . .
C34 C35 C36 120.7(6) . .
C35 C36 C37 117.3(6) . .
C35 C36 C40 122.2(5) . .
C37 C36 C40 120.6(6) . .
C38 C37 C36 122.3(6) . .
C38 C37 H37 118.8 . .
C36 C37 H37 118.8 . .
C39 C38 C37 118.0(6) . .
C39 C38 C45 121.5(7) . .
C37 C38 C45 120.4(7) . .
C38 C39 C34 121.9(7) . .
C38 C39 H39 119.1 . .
C34 C39 H39 119.1 . .
C36 C40 C41 116.6(6) . .
C36 C40 H40A 108.2 . .
C41 C40 H40A 108.2 . .
C36 C40 H40B 108.2 . .
C41 C40 H40B 108.2 . .
H40A C40 H40B 107.3 . .
C43 C41 C44 108.0(6) . .
C43 C41 C42 107.9(7) . .
C44 C41 C42 111.6(7) . .
C43 C41 C40 107.3(6) . .
C44 C41 C40 110.7(6) . .
C42 C41 C40 111.1(6) . .
C41 C42 H42A 109.5 . .
C41 C42 H42B 109.5 . .
H42A C42 H42B 109.5 . .
C41 C42 H42C 109.5 . .
H42A C42 H42C 109.5 . .
H42B C42 H42C 109.5 . .
C41 C43 H43A 109.5 . .
C41 C43 H43B 109.5 . .
H43A C43 H43B 109.5 . .
C41 C43 H43C 109.5 . .
H43A C43 H43C 109.5 . .
H43B C43 H43C 109.5 . .
C41 C44 H44A 109.5 . .
C41 C44 H44B 109.5 . .
H44A C44 H44B 109.5 . .
C41 C44 H44C 109.5 . .
H44A C44 H44C 109.5 . .
H44B C44 H44C 109.5 . .
C38 C45 H45A 109.5 . .
C38 C45 H45B 109.5 . .
H45A C45 H45B 109.5 . .
C38 C45 H45C 109.5 . .
H45A C45 H45C 109.5 . .
H45B C45 H45C 109.5 . .
O5 C46 O4 120.5(5) . .
O5 C46 N4 122.0(5) . .
O4 C46 N4 117.4(5) . .
O5 C46 U1 61.6(3) . .
O4 C46 U1 59.5(3) . .
N4 C46 U1 171.1(4) . .
N4 C47 C60 111.3(5) . .
N4 C47 C48 109.4(5) . .
C60 C47 C48 111.7(5) . .
N4 C47 C54 103.8(5) . .
C60 C47 C54 108.9(5) . .
C48 C47 C54 111.4(5) . .
C53 C48 C49 117.9(6) . .
C53 C48 C47 123.3(5) . .
C49 C48 C47 118.8(6) . .
C50 C49 C48 121.0(6) . .
C50 C49 H49 119.5 . .
C48 C49 H49 119.5 . .
C49 C50 C51 120.2(6) . .
C49 C50 H50 119.9 . .
C51 C50 H50 119.9 . .
C52 C51 C50 119.2(6) . .
C52 C51 H51 120.4 . .
C50 C51 H51 120.4 . .
C51 C52 C53 120.3(6) . .
C51 C52 H52 119.9 . .
C53 C52 H52 119.9 . .
C48 C53 C52 121.4(6) . .
C48 C53 H53 119.3 . .
C52 C53 H53 119.3 . .
C55 C54 C59 118.4(6) . .
C55 C54 C47 123.5(6) . .
C59 C54 C47 118.1(6) . .
C54 C55 C56 120.7(7) . .
C54 C55 H55 119.6 . .
C56 C55 H55 119.6 . .
C57 C56 C55 120.5(7) . .
C57 C56 H56 119.7 . .
C55 C56 H56 119.7 . .
C56 C57 C58 119.2(6) . .
C56 C57 H57 120.4 . .
C58 C57 H57 120.4 . .
C59 C58 C57 120.1(7) . .
C59 C58 H58 119.9 . .
C57 C58 H58 119.9 . .
C58 C59 C54 121.0(7) . .
C58 C59 H59 119.5 . .
C54 C59 H59 119.5 . .
C65 C60 C61 118.6(6) . .
C65 C60 C47 122.7(5) . .
C61 C60 C47 118.7(6) . .
C62 C61 C60 119.7(6) . .
C62 C61 H61 120.2 . .
C60 C61 H61 120.2 . .
C63 C62 C61 120.8(6) . .
C63 C62 H62 119.6 . .
C61 C62 H62 119.6 . .
C62 C63 C64 119.8(6) . .
C62 C63 H63 120.1 . .
C64 C63 H63 120.1 . .
C63 C64 C65 120.1(7) . .
C63 C64 H64 120.0 . .
C65 C64 H64 120.0 . .
C60 C65 C64 121.0(6) . .
C60 C65 H65 119.5 . .
C64 C65 H65 119.5 . .
C102 C101 C106 119.8(8) . .
C102 C101 H101 120.1 . .
C106 C101 H101 120.1 . .
C103 C102 C101 120.7(8) . .
C103 C102 H102 119.6 . .
C101 C102 H102 119.6 . .
C102 C103 C104 119.5(9) . .
C102 C103 H103 120.2 . .
C104 C103 H103 120.2 . .
C105 C104 C103 119.5(9) . .
C105 C104 H104 120.2 . .
C103 C104 H104 120.2 . .
C106 C105 C104 120.8(9) . .
C106 C105 H105 119.6 . .
C104 C105 H105 119.6 . .
C105 C106 C101 119.6(8) . .
C105 C106 H106 120.2 . .
C101 C106 H106 120.2 . .
C202 C201 C206 118.4(9) . .
C202 C201 H201 120.8 . .
C206 C201 H201 120.8 . .
C203 C202 C201 122.6(10) . .
C203 C202 H202 118.7 . .
C201 C202 H202 118.7 . .
C202 C203 C204 118.6(9) . .
C202 C203 H203 120.7 . .
C204 C203 H203 120.7 . .
C205 C204 C203 121.2(10) . .
C205 C204 H204 119.4 . .
C203 C204 H204 119.4 . .
C204 C205 C206 119.3(9) . .
C204 C205 H205 120.3 . .
C206 C205 H205 120.3 . .
C205 C206 C201 119.8(8) . .
C205 C206 H206 120.1 . .
C201 C206 H206 120.1 . .
C306 C301 C302 119.1(8) . .
C306 C301 H301 120.4 . .
C302 C301 H301 120.4 . .
C303 C302 C301 121.1(8) . .
C303 C302 H302 119.4 . .
C301 C302 H302 119.4 . .
C302 C303 C304 119.5(8) . .
C302 C303 H303 120.3 . .
C304 C303 H303 120.3 . .
C303 C304 C305 120.3(8) . .
C303 C304 H304 119.9 . .
C305 C304 H304 119.9 . .
C306 C305 C304 118.9(8) . .
C306 C305 H305 120.6 . .
C304 C305 H305 120.6 . .
C301 C306 C305 121.1(8) . .
C301 C306 H306 119.4 . .
C305 C306 H306 119.4 . .
C406 C401 C402 120.2(9) . .
C406 C401 H401 119.9 . .
C402 C401 H401 119.9 . .
C401 C402 C403 119.0(10) . .
C401 C402 H402 120.5 . .
C403 C402 H402 120.5 . .
C402 C403 C404 120.1(10) . .
C402 C403 H403 119.9 . .
C404 C403 H403 119.9 . .
C405 C404 C403 120.7(10) . .
C405 C404 H404 119.7 . .
C403 C404 H404 119.7 . .
C404 C405 C406 118.7(10) . .
C404 C405 H405 120.7 . .
C406 C405 H405 120.7 . .
C401 C406 C405 121.3(10) . .
C401 C406 H406 119.3 . .
C405 C406 H406 119.3 . .
C506 C501 C502 119.9(11) . .
C506 C501 H501 120.0 . .
C502 C501 H501 120.0 . .
C501 C502 C503 120.5(11) . .
C501 C502 H502 119.8 . .
C503 C502 H502 119.8 . .
C502 C503 C504 118.0(12) . .
C502 C503 H503 121.0 . .
C504 C503 H503 121.0 . .
C505 C504 C503 119.7(11) . .
C505 C504 H504 120.1 . .
C503 C504 H504 120.1 . .
C506 C505 C504 121.1(10) . .
C506 C505 H505 119.4 . .
C504 C505 H505 119.4 . .
C505 C506 C501 120.7(11) . .
C505 C506 H506 119.6 . .
C501 C506 H506 119.6 . .
C602 C601 C603 121.1(12) . 2_556
C602 C601 H601 119.5 . .
C603 C601 H601 119.5 2_556 .
C603 C602 C601 120.0(14) . .
C603 C602 H602 120.0 . .
C601 C602 H602 120.0 . .
C602 C603 C601 119.0(11) . 2_556
C602 C603 H603 120.5 . .
C601 C603 H603 120.5 2_556 .

loop_
_geom_bond_atom_site_label_1
_geom_bond_atom_site_label_2
_geom_bond_distance
_geom_bond_site_symmetry_2
U1 O3 2.161(4) .
U1 O1 2.187(4) .
U1 O2 2.211(4) .
U1 O4 2.422(4) .
U1 O5 2.469(4) .
U1 N1 2.697(5) .
U1 N2 2.699(5) .
U1 N3 2.742(5) .
U1 C46 2.805(6) .
O1 C9 1.340(7) .
O2 C22 1.348(7) .
O3 C35 1.342(7) .
O4 C46 1.283(7) .
O5 C46 1.261(7) .
N1 C6 1.473(8) .
N1 C1 1.497(8) .
N1 C7 1.500(7) .
N2 C2 1.486(7) .
N2 C3 1.487(8) .
N2 C20 1.496(8) .
N3 C4 1.484(8) .
N3 C5 1.489(8) .
N3 C33 1.496(8) .
N4 C46 1.344(8) .
N4 C47 1.474(8) .
N4 H4 0.82(7) .
C1 C2 1.532(9) .
C1 H1A 0.9900 .
C1 H1B 0.9900 .
C2 H2A 0.9900 .
C2 H2B 0.9900 .
C3 C4 1.501(9) .
C3 H3A 0.9900 .
C3 H3B 0.9900 .
C4 H4A 0.9900 .
C4 H4B 0.9900 .
C5 C6 1.509(9) .
C5 H5A 0.9900 .
C5 H5B 0.9900 .
C6 H6A 0.9900 .
C6 H6B 0.9900 .
C7 C8 1.497(9) .
C7 H7A 0.9900 .
C7 H7B 0.9900 .
C8 C9 1.393(9) .
C8 C13 1.399(9) .
C9 C10 1.407(9) .
C10 C11 1.404(9) .
C10 C14 1.488(9) .
C11 C12 1.366(10) .
C11 H11 0.9500 .
C12 C13 1.371(10) .
C12 C19 1.529(9) .
C13 H13 0.9500 .
C14 C15 1.547(10) .
C14 H14A 0.9900 .
C14 H14B 0.9900 .
C15 C16 1.519(11) .
C15 C17 1.520(11) .
C15 C18 1.535(10) .
C16 H16A 0.9800 .
C16 H16B 0.9800 .
C16 H16C 0.9800 .
C17 H17A 0.9800 .
C17 H17B 0.9800 .
C17 H17C 0.9800 .
C18 H18A 0.9800 .
C18 H18B 0.9800 .
C18 H18C 0.9800 .
C19 H19A 0.9800 .
C19 H19B 0.9800 .
C19 H19C 0.9800 .
C20 C21 1.498(9) .
C20 H20A 0.9900 .
C20 H20B 0.9900 .
C21 C26 1.394(8) .
C21 C22 1.403(9) .
C22 C23 1.398(9) .
C23 C24 1.400(9) .
C23 C27 1.500(9) .
C24 C25 1.375(10) .
C24 H24 0.9500 .
C25 C26 1.397(10) .
C25 C32 1.515(9) .
C26 H26 0.9500 .
C27 C28 1.542(10) .
C27 H27A 0.9900 .
C27 H27B 0.9900 .
C28 C31 1.523(10) .
C28 C30 1.527(10) .
C28 C29 1.528(10) .
C29 H29A 0.9800 .
C29 H29B 0.9800 .
C29 H29C 0.9800 .
C30 H30A 0.9800 .
C30 H30B 0.9800 .
C30 H30C 0.9800 .
C31 H31A 0.9800 .
C31 H31B 0.9800 .
C31 H31C 0.9800 .
C32 H32A 0.9800 .
C32 H32B 0.9800 .
C32 H32C 0.9800 .
C33 C34 1.489(9) .
C33 H33A 0.9900 .
C33 H33B 0.9900 .
C34 C35 1.384(9) .
C34 C39 1.401(9) .
C35 C36 1.411(9) .
C36 C37 1.419(9) .
C36 C40 1.494(10) .
C37 C38 1.392(10) .
C37 H37 0.9500 .
C38 C39 1.378(10) .
C38 C45 1.513(9) .
C39 H39 0.9500 .
C40 C41 1.555(10) .
C40 H40A 0.9900 .
C40 H40B 0.9900 .
C41 C43 1.512(11) .
C41 C44 1.515(10) .
C41 C42 1.518(11) .
C42 H42A 0.9800 .
C42 H42B 0.9800 .
C42 H42C 0.9800 .
C43 H43A 0.9800 .
C43 H43B 0.9800 .
C43 H43C 0.9800 .
C44 H44A 0.9800 .
C44 H44B 0.9800 .
C44 H44C 0.9800 .
C45 H45A 0.9800 .
C45 H45B 0.9800 .
C45 H45C 0.9800 .
C47 C60 1.541(8) .
C47 C48 1.542(8) .
C47 C54 1.546(8) .
C48 C53 1.374(9) .
C48 C49 1.394(9) .
C49 C50 1.380(9) .
C49 H49 0.9500 .
C50 C51 1.381(10) .
C50 H50 0.9500 .
C51 C52 1.380(10) .
C51 H51 0.9500 .
C52 C53 1.381(9) .
C52 H52 0.9500 .
C53 H53 0.9500 .
C54 C55 1.369(9) .
C54 C59 1.396(9) .
C55 C56 1.403(9) .
C55 H55 0.9500 .
C56 C57 1.368(11) .
C56 H56 0.9500 .
C57 C58 1.387(11) .
C57 H57 0.9500 .
C58 C59 1.381(10) .
C58 H58 0.9500 .
C59 H59 0.9500 .
C60 C65 1.379(9) .
C60 C61 1.405(9) .
C61 C62 1.401(9) .
C61 H61 0.9500 .
C62 C63 1.369(10) .
C62 H62 0.9500 .
C63 C64 1.376(10) .
C63 H63 0.9500 .
C64 C65 1.398(9) .
C64 H64 0.9500 .
C65 H65 0.9500 .
C101 C102 1.362(12) .
C101 C106 1.395(11) .
C101 H101 0.9500 .
C102 C103 1.358(13) .
C102 H102 0.9500 .
C103 C104 1.401(13) .
C103 H103 0.9500 .
C104 C105 1.364(13) .
C104 H104 0.9500 .
C105 C106 1.358(12) .
C105 H105 0.9500 .
C106 H106 0.9500 .
C201 C202 1.365(13) .
C201 C206 1.400(12) .
C201 H201 0.9500 .
C202 C203 1.336(14) .
C202 H202 0.9500 .
C203 C204 1.399(14) .
C203 H203 0.9500 .
C204 C205 1.350(13) .
C204 H204 0.9500 .
C205 C206 1.386(13) .
C205 H205 0.9500 .
C206 H206 0.9500 .
C301 C306 1.371(12) .
C301 C302 1.387(12) .
C301 H301 0.9500 .
C302 C303 1.357(12) .
C302 H302 0.9500 .
C303 C304 1.388(12) .
C303 H303 0.9500 .
C304 C305 1.391(11) .
C304 H304 0.9500 .
C305 C306 1.375(12) .
C305 H305 0.9500 .
C306 H306 0.9500 .
C401 C406 1.371(13) .
C401 C402 1.378(13) .
C401 H401 0.9500 .
C402 C403 1.378(13) .
C402 H402 0.9500 .
C403 C404 1.387(15) .
C403 H403 0.9500 .
C404 C405 1.368(15) .
C404 H404 0.9500 .
C405 C406 1.372(14) .
C405 H405 0.9500 .
C406 H406 0.9500 .
C501 C506 1.348(14) .
C501 C502 1.367(17) .
C501 H501 0.9500 .
C502 C503 1.381(19) .
C502 H502 0.9500 .
C503 C504 1.394(15) .
C503 H503 0.9500 .
C504 C505 1.355(13) .
C504 H504 0.9500 .
C505 C506 1.341(12) .
C505 H505 0.9500 .
C506 H506 0.9500 .
C601 C602 1.377(16) .
C601 C603 1.389(18) 2_556
C601 H601 0.9500 .
C602 C603 1.353(17) .
C602 H602 0.9500 .
C603 C601 1.389(18) 2_556
C603 H603 0.9500 .

loop_
_geom_hbond_atom_site_label_D
_geom_hbond_atom_site_label_H
_geom_hbond_atom_site_label_A
_geom_hbond_distance_DH
_geom_hbond_distance_HA
_geom_hbond_distance_DA
_geom_hbond_angle_DHA
C7 H7A O5 0.99 2.56 3.263(8) 128.0
C6 H6A O5 0.99 2.35 3.044(8) 126.5

loop_
_geom_torsion_atom_site_label_1
_geom_torsion_atom_site_label_2
_geom_torsion_atom_site_label_3
_geom_torsion_atom_site_label_4
_geom_torsion
_geom_torsion_site_symmetry_1
_geom_torsion_site_symmetry_4
C6 N1 C1 C2 129.2(6) . .
C7 N1 C1 C2 -113.5(6) . .
U1 N1 C1 C2 8.5(6) . .
C3 N2 C2 C1 -62.8(6) . .
C20 N2 C2 C1 -179.7(5) . .
U1 N2 C2 C1 61.9(5) . .
N1 C1 C2 N2 -49.8(7) . .
C2 N2 C3 C4 132.3(5) . .
C20 N2 C3 C4 -108.7(6) . .
U1 N2 C3 C4 14.2(6) . .
C5 N3 C4 C3 -61.4(6) . .
C33 N3 C4 C3 -179.3(5) . .
U1 N3 C4 C3 61.3(5) . .
N2 C3 C4 N3 -53.5(7) . .
C4 N3 C5 C6 131.8(5) . .
C33 N3 C5 C6 -108.5(6) . .
U1 N3 C5 C6 15.3(6) . .
C1 N1 C6 C5 -64.9(7) . .
C7 N1 C6 C5 174.7(5) . .
U1 N1 C6 C5 59.8(5) . .
N3 C5 C6 N1 -52.1(7) . .
C6 N1 C7 C8 172.1(5) . .
C1 N1 C7 C8 51.4(7) . .
U1 N1 C7 C8 -73.9(6) . .
N1 C7 C8 C9 55.5(8) . .
N1 C7 C8 C13 -126.9(6) . .
U1 O1 C9 C8 -16.1(11) . .
U1 O1 C9 C10 165.6(5) . .
C13 C8 C9 O1 177.3(5) . .
C7 C8 C9 O1 -5.1(9) . .
C13 C8 C9 C10 -4.3(9) . .
C7 C8 C9 C10 173.3(6) . .
O1 C9 C10 C11 -176.5(6) . .
C8 C9 C10 C11 5.2(9) . .
O1 C9 C10 C14 5.7(9) . .
C8 C9 C10 C14 -172.6(6) . .
C9 C10 C11 C12 -2.6(10) . .
C14 C10 C11 C12 175.2(6) . .
C10 C11 C12 C13 -0.9(10) . .
C10 C11 C12 C19 179.6(6) . .
C11 C12 C13 C8 1.9(10) . .
C19 C12 C13 C8 -178.6(6) . .
C9 C8 C13 C12 0.7(10) . .
C7 C8 C13 C12 -176.8(6) . .
C11 C10 C14 C15 -82.0(8) . .
C9 C10 C14 C15 95.7(7) . .
C10 C14 C15 C16 -66.1(8) . .
C10 C14 C15 C17 174.8(6) . .
C10 C14 C15 C18 55.9(8) . .
C2 N2 C20 C21 -64.6(7) . .
C3 N2 C20 C21 174.4(5) . .
U1 N2 C20 C21 49.0(6) . .
N2 C20 C21 C26 122.5(6) . .
N2 C20 C21 C22 -67.8(7) . .
U1 O2 C22 C23 -122.1(5) . .
U1 O2 C22 C21 59.5(7) . .
C26 C21 C22 O2 -178.4(5) . .
C20 C21 C22 O2 11.6(8) . .
C26 C21 C22 C23 3.2(9) . .
C20 C21 C22 C23 -166.8(5) . .
O2 C22 C23 C24 176.9(5) . .
C21 C22 C23 C24 -4.7(9) . .
O2 C22 C23 C27 -5.2(9) . .
C21 C22 C23 C27 173.1(6) . .
C22 C23 C24 C25 2.1(9) . .
C27 C23 C24 C25 -175.7(6) . .
C23 C24 C25 C26 2.0(10) . .
C23 C24 C25 C32 179.8(6) . .
C22 C21 C26 C25 1.1(9) . .
C20 C21 C26 C25 170.9(6) . .
C24 C25 C26 C21 -3.7(9) . .
C32 C25 C26 C21 178.6(6) . .
C22 C23 C27 C28 -93.4(7) . .
C24 C23 C27 C28 84.4(8) . .
C23 C27 C28 C31 177.5(6) . .
C23 C27 C28 C30 -63.7(8) . .
C23 C27 C28 C29 57.2(8) . .
C4 N3 C33 C34 -49.4(7) . .
C5 N3 C33 C34 -169.1(5) . .
U1 N3 C33 C34 65.4(6) . .
N3 C33 C34 C35 -57.1(8) . .
N3 C33 C34 C39 124.3(6) . .
U1 O3 C35 C34 28.5(11) . .
U1 O3 C35 C36 -149.7(6) . .
C39 C34 C35 O3 -172.6(5) . .
C33 C34 C35 O3 8.9(9) . .
C39 C34 C35 C36 5.6(9) . .
C33 C34 C35 C36 -173.0(6) . .
O3 C35 C36 C37 172.2(5) . .
C34 C35 C36 C37 -5.9(9) . .
O3 C35 C36 C40 -7.4(9) . .
C34 C35 C36 C40 174.5(6) . .
C35 C36 C37 C38 2.3(9) . .
C40 C36 C37 C38 -178.0(6) . .
C36 C37 C38 C39 1.5(10) . .
C36 C37 C38 C45 -174.1(6) . .
C37 C38 C39 C34 -2.0(10) . .
C45 C38 C39 C34 173.6(6) . .
C35 C34 C39 C38 -1.5(9) . .
C33 C34 C39 C38 177.1(6) . .
C35 C36 C40 C41 -93.2(7) . .
C37 C36 C40 C41 87.2(7) . .
C36 C40 C41 C43 -178.9(6) . .
C36 C40 C41 C44 63.4(8) . .
C36 C40 C41 C42 -61.1(8) . .
U1 O5 C46 O4 -9.0(5) . .
U1 O5 C46 N4 170.6(5) . .
U1 O4 C46 O5 9.2(5) . .
U1 O4 C46 N4 -170.5(4) . .
C47 N4 C46 O5 4.6(9) . .
C47 N4 C46 O4 -175.7(5) . .
C46 N4 C47 C60 -78.4(7) . .
C46 N4 C47 C48 45.6(8) . .
C46 N4 C47 C54 164.6(6) . .
N4 C47 C48 C53 -138.5(6) . .
C60 C47 C48 C53 -14.8(8) . .
C54 C47 C48 C53 107.3(6) . .
N4 C47 C48 C49 41.2(7) . .
C60 C47 C48 C49 165.0(5) . .
C54 C47 C48 C49 -72.9(7) . .
C53 C48 C49 C50 0.2(9) . .
C47 C48 C49 C50 -179.6(6) . .
C48 C49 C50 C51 0.7(10) . .
C49 C50 C51 C52 -1.2(10) . .
C50 C51 C52 C53 0.8(10) . .
C49 C48 C53 C52 -0.7(9) . .
C47 C48 C53 C52 179.1(6) . .
C51 C52 C53 C48 0.2(10) . .
N4 C47 C54 C55 -116.9(6) . .
C60 C47 C54 C55 124.4(6) . .
C48 C47 C54 C55 0.7(8) . .
N4 C47 C54 C59 61.1(7) . .
C60 C47 C54 C59 -57.6(7) . .
C48 C47 C54 C59 178.7(5) . .
C59 C54 C55 C56 -2.3(10) . .
C47 C54 C55 C56 175.7(6) . .
C54 C55 C56 C57 1.6(11) . .
C55 C56 C57 C58 -0.8(11) . .
C56 C57 C58 C59 0.7(11) . .
C57 C58 C59 C54 -1.4(10) . .
C55 C54 C59 C58 2.2(10) . .
C47 C54 C59 C58 -175.9(6) . .
N4 C47 C60 C65 19.0(8) . .
C48 C47 C60 C65 -103.7(7) . .
C54 C47 C60 C65 132.8(6) . .
N4 C47 C60 C61 -161.4(5) . .
C48 C47 C60 C61 76.0(7) . .
C54 C47 C60 C61 -47.5(7) . .
C65 C60 C61 C62 -0.3(9) . .
C47 C60 C61 C62 180.0(6) . .
C60 C61 C62 C63 -0.2(10) . .
C61 C62 C63 C64 -0.1(11) . .
C62 C63 C64 C65 0.8(11) . .
C61 C60 C65 C64 1.0(9) . .
C47 C60 C65 C64 -179.3(6) . .
C63 C64 C65 C60 -1.3(10) . .
C106 C101 C102 C103 2.3(12) . .
C101 C102 C103 C104 -1.0(13) . .
C102 C103 C104 C105 -1.0(13) . .
C103 C104 C105 C106 1.7(13) . .
C104 C105 C106 C101 -0.4(12) . .
C102 C101 C106 C105 -1.6(12) . .
C206 C201 C202 C203 0.4(14) . .
C201 C202 C203 C204 -0.5(14) . .
C202 C203 C204 C205 1.5(14) . .
C203 C204 C205 C206 -2.5(14) . .
C204 C205 C206 C201 2.3(13) . .
C202 C201 C206 C205 -1.3(13) . .
C306 C301 C302 C303 0.7(14) . .
C301 C302 C303 C304 -0.6(13) . .
C302 C303 C304 C305 -0.1(12) . .
C303 C304 C305 C306 0.5(12) . .
C302 C301 C306 C305 -0.3(14) . .
C304 C305 C306 C301 -0.4(13) . .
C406 C401 C402 C403 -0.9(13) . .
C401 C402 C403 C404 -0.2(14) . .
C402 C403 C404 C405 -0.5(15) . .
C403 C404 C405 C406 2.2(15) . .
C402 C401 C406 C405 2.7(14) . .
C404 C405 C406 C401 -3.3(15) . .
C506 C501 C502 C503 -1.3(18) . .
C501 C502 C503 C504 0.1(19) . .
C502 C503 C504 C505 1.4(19) . .
C503 C504 C505 C506 -1.6(18) . .
C504 C505 C506 C501 0.3(16) . .
C502 C501 C506 C505 1.1(17) . .
C603 C601 C602 C603 0(2) 2_556 .
C601 C602 C603 C601 0(2) . 2_556
